data_2310712
loop_
_publ_author_name
'Cooper, R. I.'
'Willis, B. T. M.'

_publ_section_title
;
 Refinement of the structure of \b-U~4~O~9~
;
_journal_issue 4
_journal_name_full 'Acta Crystallographica Section A'
_journal_page_first 322
_journal_page_last 325
_journal_paper_doi 10.1107/S010876730401219X
_journal_volume 60
_journal_year 2004
_chemical_formula_sum 'O8.938 U4'
_chemical_name_systematic 'U4 O8.938'
_space_group_IT_number 220
_symmetry_space_group_name_Hall 'I -4bd 2c 3'
_symmetry_space_group_name_H-M 'I -4 3 d'
_cell_angle_alpha 90
_cell_angle_beta 90
_cell_angle_gamma 90
_cell_formula_units_Z 64
_cell_length_a 21.805
_cell_length_b 21.805
_cell_length_c 21.805
_cell_volume 10367.362
_citation_journal_id_ASTM ACACEQ
_cod_data_source_file Cooper_ACACEQ_2004_1195.cif
_cod_data_source_block O8.938U4
_cod_original_cell_volume 10367.36
_cod_database_code 2310712

loop_
_symmetry_equiv_pos_as_xyz
x,y,z
y+1/4,-x+3/4,-z+1/4
-x,-y+1/2,z
-y+3/4,x+3/4,-z+1/4
x,-y,-z+1/2
-y+1/4,-x+3/4,z+3/4
-x,y+1/2,-z+1/2
y+3/4,x+3/4,z+3/4
z,x,y
x+1/4,-z+3/4,-y+1/4
-z,-x+1/2,y
-x+3/4,z+3/4,-y+1/4
z,-x,-y+1/2
-x+1/4,-z+3/4,y+3/4
-z,x+1/2,-y+1/2
x+3/4,z+3/4,y+3/4
y,z,x
y,-z,-x+1/2
-z+1/4,-y+3/4,x+3/4
-y,z+1/2,-x+1/2
z+1/4,y+1/4,x+1/4
-y+1/2,-z,x+1/2
-z+1/4,y+1/4,-x+3/4
z+3/4,-y+1/4,-x+3/4
x+1/2,y+1/2,z+1/2
y+3/4,-x+5/4,-z+3/4
-x+1/2,-y+1,z+1/2
-y+5/4,x+5/4,-z+3/4
x+1/2,-y+1/2,-z+1
-y+3/4,-x+5/4,z+5/4
-x+1/2,y+1,-z+1
y+5/4,x+5/4,z+5/4
z+1/2,x+1/2,y+1/2
x+3/4,-z+5/4,-y+3/4
-z+1/2,-x+1,y+1/2
-x+5/4,z+5/4,-y+3/4
z+1/2,-x+1/2,-y+1
-x+3/4,-z+5/4,y+5/4
-z+1/2,x+1,-y+1
x+5/4,z+5/4,y+5/4
y+1/2,z+1/2,x+1/2
y+1/2,-z+1/2,-x+1
-z+3/4,-y+5/4,x+5/4
-y+1/2,z+1,-x+1
z+3/4,y+3/4,x+3/4
-y+1,-z+1/2,x+1
-z+3/4,y+3/4,-x+5/4
z+5/4,-y+3/4,-x+5/4

loop_
_atom_site_label
_atom_site_type_symbol
_atom_site_fract_x
_atom_site_fract_y
_atom_site_fract_z
_atom_site_occupancy
_atom_site_U_iso_or_equiv
U6 U+4 -0.0054 0.1196 0.3696 1 0.0
U3 U+4 0.125 0.1218 0.25 1 0.0
O14 O-2 0.891 0.016 0.266 0.25 0.0
O12 O-2 0.0698 0.0612 0.3112 1 0.0
O2 O-2 0.9698 0.0079 0.3448 1 0.0
O3 O-2 0.8829 0.0948 0.3448 1 0.0
O13 O-2 0.9358 0.1858 0.4392 1 0.0
U7 U+4 -0.0016 0.1234 0.1266 1 0.0
O1 O-2 0.9698 0.0948 0.2579 1 0.0
O10 O-2 0.9389 0.1948 0.1861 1 0.0
O5 O-2 0.1875 0.1875 0.1875 1 0.0
U5 U+4 0.875 0 0.122 1 0.0
U1 U+4 0 0 0 1 0.0
O11 O-2 0.9362 0.1948 0.3112 1 0.0
O9 O-2 0.9362 0.0612 0.4448 1 0.0
O7 O-2 0.0698 0.0639 0.1861 1 0.0
O4 O-2 0.0625 0.0625 0.0625 1 0.0
U2 U+4 0.2532 0 0.25 1 0.0
O8 O-2 0.9389 0.0639 0.0552 1 0.0
O6 O-2 0.0585 0.1835 0.1915 1 0.0
U4 U+4 0.003 0 0.25 1 0.0
